data_7219377
loop_
_publ_author_name
'Xue, Zhenzhen'
'Sheng, Tianlu'
'Wang, Yanlong'
'Hu, Shengmin'
'Wen, Yuehong'
'Wang, Yong'
'Li, Haoran'
'Fu, Ruibiao'
'Wu, Xintao'

_publ_section_title
;
 A series of d10coordination polymers constructed with a rigid tripodal
 imidazole ligand and varied polycarboxylates: syntheses, structures and
 luminescence properties
;
_journal_issue 9
_journal_name_full CrystEngComm
_journal_page_first 2004
_journal_paper_doi 10.1039/C4CE02551B
_journal_volume 17
_journal_year 2015
_chemical_formula_sum 'C50 H60 Cd2 N18 O16'
_chemical_formula_weight 1393.96
_chemical_name_systematic
; 
 ? 
;
_space_group_IT_number 14
_symmetry_cell_setting monoclinic
_symmetry_space_group_name_Hall '-P 2yn'
_symmetry_space_group_name_H-M 'P 1 21/n 1'
_atom_sites_solution_hydrogens geom
_atom_sites_solution_primary direct
_atom_sites_solution_secondary difmap
_audit_creation_method SHELXL-97
_audit_update_record
;
2015-01-16 deposited with the CCDC.
2015-01-20 downloaded from the CCDC.
;
_cell_angle_alpha 90.00
_cell_angle_beta 107.006(3)
_cell_angle_gamma 90.00
_cell_formula_units_Z 4
_cell_length_a 21.139(4)
_cell_length_b 13.704(2)
_cell_length_c 21.810(4)
_cell_measurement_reflns_used 15844
_cell_measurement_temperature 293(2)
_cell_measurement_theta_max 27.4855
_cell_measurement_theta_min 2.1798
_cell_volume 6041.8(18)
_computing_cell_refinement 'CrystalClear (Rigaku Inc., 2007)'
_computing_data_collection 'CrystalClear (Rigaku Inc., 2007)'
_computing_data_reduction 'CrystalClear (Rigaku Inc., 2007)'
_computing_structure_refinement 'SHELXL-97 (Sheldrick, 1997)'
_computing_structure_solution 'SHELXS-97 (Sheldrick, 1990)'
_diffrn_ambient_temperature 293(2)
_diffrn_measured_fraction_theta_full 0.998
_diffrn_measured_fraction_theta_max 0.998
_diffrn_measurement_device_type Saturn724HG
_diffrn_measurement_method CCD_Profile_fitting
_diffrn_radiation_monochromator graphite
_diffrn_radiation_source 'fine-focus sealed tube'
_diffrn_radiation_type MoK\a
_diffrn_radiation_wavelength 0.71073
_diffrn_reflns_av_R_equivalents 0.0485
_diffrn_reflns_av_sigmaI/netI 0.0479
_diffrn_reflns_limit_h_max 27
_diffrn_reflns_limit_h_min -27
_diffrn_reflns_limit_k_max 17
_diffrn_reflns_limit_k_min -16
_diffrn_reflns_limit_l_max 28
_diffrn_reflns_limit_l_min -28
_diffrn_reflns_number 61705
_diffrn_reflns_theta_full 27.46
_diffrn_reflns_theta_max 27.46
_diffrn_reflns_theta_min 2.01
_exptl_absorpt_coefficient_mu 0.784
_exptl_absorpt_correction_T_max 1.0000
_exptl_absorpt_correction_T_min 0.8636
_exptl_absorpt_correction_type multi-scan
_exptl_crystal_colour 'pale yellow'
_exptl_crystal_density_diffrn 1.532
_exptl_crystal_density_method 'not measured'
_exptl_crystal_description block
_exptl_crystal_F_000 2840
_exptl_crystal_size_max 0.15
_exptl_crystal_size_mid 0.12
_exptl_crystal_size_min 0.10
_refine_diff_density_max 1.897
_refine_diff_density_min -1.016
_refine_diff_density_rms 0.184
_refine_ls_extinction_method none
_refine_ls_goodness_of_fit_ref 1.036
_refine_ls_hydrogen_treatment constr
_refine_ls_matrix_type full
_refine_ls_number_parameters 720
_refine_ls_number_reflns 13811
_refine_ls_number_restraints 22
_refine_ls_restrained_S_all 1.037
_refine_ls_R_factor_all 0.0919
_refine_ls_R_factor_gt 0.0804
_refine_ls_shift/su_max 0.078
_refine_ls_shift/su_mean 0.001
_refine_ls_structure_factor_coef Fsqd
_refine_ls_weighting_details 'calc w=1/[\s^2^(Fo^2^)+(0.1052P)^2^+47.3360P] where P=(Fo^2^+2Fc^2^)/3'
_refine_ls_weighting_scheme calc
_refine_ls_wR_factor_gt 0.2084
_refine_ls_wR_factor_ref 0.2204
_reflns_number_gt 12114
_reflns_number_total 13811
_reflns_threshold_expression >2sigma(I)
_cod_data_source_file c4ce02551b2.cif
_cod_data_source_block 3
_cod_depositor_comments
;
The following automatic conversions were performed:

'_exptl_absorpt_correction_type' value 'Multi-scan' changed to
'multi-scan' according to
/usr/data/users/saulius/crontab/automatic-downloads/rss-feeds/RSC/lib/dictionaries/cif_core.dic
dictionary named 'cif_core.dic' version 2.4.2 from 2011-04-26.

Automatic conversion script
Id: cif_fix_values 3008 2015-01-20 13:52:24Z robertas 

 Adding full bibliography for 7219375--7219379.cif.
;
_cod_original_cell_volume 6042(2)
_cod_original_sg_symbol_H-M P2(1)/n
_cod_database_code 7219377

loop_
_symmetry_equiv_pos_as_xyz
'x, y, z'
'-x+1/2, y+1/2, -z+1/2'
'-x, -y, -z'
'x-1/2, -y-1/2, z-1/2'

loop_
_atom_site_label
_atom_site_type_symbol
_atom_site_fract_x
_atom_site_fract_y
_atom_site_fract_z
_atom_site_U_iso_or_equiv
_atom_site_adp_type
_atom_site_occupancy
_atom_site_symmetry_multiplicity
_atom_site_calc_flag
_atom_site_refinement_flags
Cd1 Cd 0.601285(19) 0.22971(3) 0.916952(19) 0.02103(13) Uani 1 1 d .
Cd2 Cd 0.98344(2) 0.76060(3) 1.20444(2) 0.02310(13) Uani 1 1 d .
C1 C 0.6504(3) 0.6431(4) 0.9438(3) 0.0246(12) Uani 1 1 d .
C2 C 0.7175(3) 0.6391(4) 0.9743(3) 0.0252(12) Uani 1 1 d .
H2A H 0.7396 0.5795 0.9819 0.030 Uiso 1 1 calc R
C3 C 0.7515(3) 0.7265(4) 0.9933(3) 0.0252(12) Uani 1 1 d .
C4 C 0.7197(3) 0.8155(4) 0.9839(3) 0.0242(11) Uani 1 1 d .
H4A H 0.7428 0.8731 0.9975 0.029 Uiso 1 1 calc R
C5 C 0.6516(3) 0.8161(4) 0.9530(3) 0.0216(11) Uani 1 1 d .
C6 C 0.6171(3) 0.7306(4) 0.9314(3) 0.0230(11) Uani 1 1 d .
H6A H 0.5723 0.7324 0.9090 0.028 Uiso 1 1 calc R
C7 C 0.5456(4) 0.5447(6) 0.9175(6) 0.074(3) Uani 1 1 d .
H7A H 0.5155 0.5944 0.9174 0.089 Uiso 1 1 calc R
C8 C 0.5323(4) 0.4488(6) 0.9084(7) 0.080(4) Uani 1 1 d .
H8A H 0.4904 0.4213 0.9001 0.096 Uiso 1 1 calc R
C9 C 0.6358(3) 0.4629(4) 0.9271(3) 0.0292(13) Uani 1 1 d .
H9A H 0.6805 0.4480 0.9363 0.035 Uiso 1 1 calc R
C10 C 0.8663(3) 0.6609(5) 1.0116(3) 0.0324(14) Uani 1 1 d .
H10A H 0.8589 0.6175 0.9774 0.039 Uiso 1 1 calc R
C11 C 0.9241(3) 0.6767(5) 1.0576(3) 0.0309(13) Uani 1 1 d .
H11A H 0.9641 0.6466 1.0595 0.037 Uiso 1 1 calc R
C12 C 0.8525(3) 0.7695(4) 1.0807(3) 0.0256(12) Uani 1 1 d .
H12A H 0.8326 0.8143 1.1012 0.031 Uiso 1 1 calc R
C13 C 0.5512(3) 0.9173(4) 0.9433(3) 0.0283(13) Uani 1 1 d .
H13A H 0.5230 0.8692 0.9504 0.034 Uiso 1 1 calc R
C14 C 0.5375(3) 1.0135(4) 0.9316(3) 0.0288(13) Uani 1 1 d .
H14A H 0.4969 1.0425 0.9287 0.035 Uiso 1 1 calc R
C15 C 0.6386(3) 0.9956(4) 0.9320(3) 0.0232(11) Uani 1 1 d .
H15A H 0.6812 1.0084 0.9302 0.028 Uiso 1 1 calc R
C16 C 0.8338(3) 0.2592(4) 1.1310(3) 0.0235(11) Uani 1 1 d .
C17 C 0.8626(3) 0.3482(4) 1.1529(3) 0.0223(11) Uani 1 1 d .
H17A H 0.8389 0.4061 1.1427 0.027 Uiso 1 1 calc R
C18 C 0.9281(3) 0.3481(4) 1.1905(3) 0.0209(11) Uani 1 1 d .
C19 C 0.9635(3) 0.2619(4) 1.2058(3) 0.0254(12) Uani 1 1 d .
H19A H 1.0074 0.2627 1.2309 0.030 Uiso 1 1 calc R
C20 C 0.9326(3) 0.1745(4) 1.1834(3) 0.0248(12) Uani 1 1 d .
C21 C 0.8670(3) 0.1716(4) 1.1453(3) 0.0285(13) Uani 1 1 d .
H21A H 0.8463 0.1128 1.1302 0.034 Uiso 1 1 calc R
C22 C 0.7153(3) 0.3032(5) 1.1159(3) 0.0338(14) Uani 1 1 d .
H22A H 0.7197 0.3344 1.1548 0.041 Uiso 1 1 calc R
C23 C 0.6588(3) 0.2904(5) 1.0669(3) 0.0309(13) Uani 1 1 d .
H23A H 0.6169 0.3111 1.0672 0.037 Uiso 1 1 calc R
C24 C 0.7367(3) 0.2242(4) 1.0362(3) 0.0266(12) Uani 1 1 d .
H24A H 0.7593 0.1911 1.0119 0.032 Uiso 1 1 calc R
C25 C 1.0125(3) 0.4519(5) 1.2677(3) 0.0362(16) Uani 1 1 d .
H25A H 1.0357 0.4039 1.2954 0.043 Uiso 1 1 calc R
C26 C 1.0239(4) 0.5494(5) 1.2722(3) 0.0368(16) Uani 1 1 d .
H26A H 1.0567 0.5798 1.3044 0.044 Uiso 1 1 calc R
C27 C 0.9416(3) 0.5279(4) 1.1883(3) 0.0255(12) Uani 1 1 d .
H27A H 0.9068 0.5393 1.1515 0.031 Uiso 1 1 calc R
C28 C 1.0303(4) 0.0745(6) 1.2453(5) 0.072(3) Uani 1 1 d .
H28A H 1.0578 0.1243 1.2669 0.086 Uiso 1 1 calc R
C29 C 1.0433(4) -0.0221(6) 1.2505(5) 0.063(3) Uani 1 1 d .
H29A H 1.0811 -0.0508 1.2776 0.076 Uiso 1 1 calc R
C30 C 0.9462(3) -0.0063(4) 1.1837(3) 0.0315(14) Uani 1 1 d .
H30A H 0.9043 -0.0209 1.1569 0.038 Uiso 1 1 calc R
C31 C 1.1923(3) 0.7509(6) 1.2511(4) 0.0393(16) Uani 1 1 d .
C32 C 1.2242(4) 0.7551(6) 1.2048(4) 0.0399(16) Uani 1 1 d .
H32A H 1.1997 0.7570 1.1618 0.048 Uiso 1 1 calc R
C33 C 1.2944(4) 0.7566(6) 1.2221(4) 0.0413(17) Uani 1 1 d .
C34 C 1.3301(4) 0.7514(8) 1.2869(4) 0.057(2) Uani 1 1 d .
H34A H 1.3761 0.7501 1.2987 0.069 Uiso 1 1 calc R
C35 C 1.2981(4) 0.7482(9) 1.3336(4) 0.065(3) Uani 1 1 d .
H35A H 1.3226 0.7475 1.3767 0.078 Uiso 1 1 calc R
C36 C 1.2292(4) 0.7461(7) 1.3167(4) 0.057(2) Uani 1 1 d .
H36A H 1.2077 0.7416 1.3482 0.068 Uiso 1 1 calc R
C37 C 1.1175(3) 0.7513(5) 1.2327(4) 0.0328(14) Uani 1 1 d .
C38 C 1.3284(3) 0.7654(5) 1.1712(3) 0.0341(14) Uani 1 1 d .
C39 C 0.3452(5) 0.4373(7) 0.8920(6) 0.065(3) Uani 1 1 d .
H39A H 0.3256 0.4678 0.9217 0.098 Uiso 1 1 calc R
H39B H 0.3678 0.4856 0.8744 0.098 Uiso 1 1 calc R
H39C H 0.3761 0.3885 0.9140 0.098 Uiso 1 1 calc R
C40 C 0.3139(8) 0.3411(12) 0.7930(7) 0.118(5) Uani 1 1 d U
H40A H 0.2763 0.3105 0.7635 0.177 Uiso 1 1 calc R
H40B H 0.3458 0.2922 0.8131 0.177 Uiso 1 1 calc R
H40C H 0.3336 0.3862 0.7702 0.177 Uiso 1 1 calc R
C41 C 0.2317(5) 0.3958(7) 0.8434(5) 0.060(2) Uani 1 1 d .
H41A H 0.2000 0.3607 0.8129 0.072 Uiso 1 1 calc R
C42 C 0.3467(4) -0.0302(7) 0.9001(4) 0.053(2) Uani 1 1 d .
H42A H 0.3749 0.0158 0.9286 0.079 Uiso 1 1 calc R
H42B H 0.3733 -0.0792 0.8881 0.079 Uiso 1 1 calc R
H42C H 0.3179 -0.0604 0.9212 0.079 Uiso 1 1 calc R
C43 C 0.3404(5) 0.0476(8) 0.7958(4) 0.063(3) Uani 1 1 d .
H43A H 0.3085 0.0743 0.7587 0.094 Uiso 1 1 calc R
H43B H 0.3606 -0.0090 0.7835 0.094 Uiso 1 1 calc R
H43C H 0.3737 0.0955 0.8137 0.094 Uiso 1 1 calc R
C44 C 0.2458(4) 0.0498(6) 0.8381(5) 0.051(2) Uani 1 1 d .
H44A H 0.2233 0.0847 0.8017 0.061 Uiso 1 1 calc R
C45 C 1.4185(11) 0.476(2) 1.3928(10) 0.245(14) Uiso 1 1 d D
H45A H 1.4572 0.4384 1.4131 0.368 Uiso 1 1 calc R
H45B H 1.4316 0.5381 1.3798 0.368 Uiso 1 1 calc R
H45C H 1.3919 0.4420 1.3559 0.368 Uiso 1 1 calc R
C46 C 1.4088(11) 0.5483(19) 1.5006(10) 0.235(13) Uiso 1 1 d D
H46A H 1.3820 0.6043 1.5018 0.352 Uiso 1 1 calc R
H46B H 1.4527 0.5691 1.5023 0.352 Uiso 1 1 calc R
H46C H 1.4109 0.5071 1.5367 0.352 Uiso 1 1 calc R
C47 C 1.3094(9) 0.4551(17) 1.4236(9) 0.183(10) Uiso 1 1 d D
H47A H 1.2844 0.4292 1.3846 0.220 Uiso 1 1 calc R
C48 C 1.5453(10) 0.9137(12) 1.4591(10) 0.188(10) Uiso 1 1 d D
H48A H 1.5849 0.9356 1.4903 0.281 Uiso 1 1 calc R
H48B H 1.5076 0.9444 1.4671 0.281 Uiso 1 1 calc R
H48C H 1.5470 0.9308 1.4169 0.281 Uiso 1 1 calc R
C49 C 1.5923(10) 0.7464(14) 1.5101(10) 0.183(10) Uiso 1 1 d D
H49A H 1.5807 0.6785 1.5061 0.274 Uiso 1 1 calc R
H49B H 1.5966 0.7678 1.5530 0.274 Uiso 1 1 calc R
H49C H 1.6336 0.7556 1.5008 0.274 Uiso 1 1 calc R
C50 C 1.4795(11) 0.7558(19) 1.4191(12) 0.230(14) Uiso 1 1 d D
H50A H 1.4464 0.7788 1.3839 0.276 Uiso 1 1 calc R
N1 N 0.5897(3) 0.3969(4) 0.9132(3) 0.0331(12) Uani 1 1 d .
N2 N 0.6133(3) 0.5544(4) 0.9271(3) 0.0318(12) Uani 1 1 d .
N3 N 0.9151(2) 0.7441(4) 1.1011(3) 0.0262(10) Uani 1 1 d .
N4 N 0.8206(2) 0.7219(4) 1.0257(2) 0.0244(10) Uani 1 1 d .
N5 N 0.5916(2) 1.0617(3) 0.9246(2) 0.0230(10) Uani 1 1 d .
N6 N 0.6159(2) 0.9058(3) 0.9426(2) 0.0234(10) Uani 1 1 d .
N7 N 0.6724(2) 0.2428(4) 1.0174(2) 0.0265(11) Uani 1 1 d .
N8 N 0.7647(2) 0.2598(4) 1.0956(2) 0.0248(10) Uani 1 1 d .
N9 N 0.9797(2) 0.5965(3) 1.2220(2) 0.0240(10) Uani 1 1 d .
N10 N 0.9595(2) 0.4385(3) 1.2137(2) 0.0211(9) Uani 1 1 d .
N11 N 0.9909(3) -0.0716(4) 1.2086(3) 0.0362(14) Uani 1 1 d .
N12 N 0.9677(3) 0.0855(4) 1.2012(3) 0.0330(13) Uani 1 1 d .
N13 N 0.4657(3) 0.2253(4) 0.9221(3) 0.0278(11) Uani 1 1 d .
N14 N 0.9042(3) 0.8194(4) 1.2854(3) 0.0370(13) Uani 1 1 d .
N15 N 0.2934(4) 0.3917(6) 0.8403(4) 0.0554(19) Uani 1 1 d .
N16 N 0.3076(3) 0.0203(4) 0.8430(3) 0.0333(12) Uani 1 1 d .
N17 N 1.3791(8) 0.4924(12) 1.4395(8) 0.186(8) Uiso 1 1 d D
N18 N 1.5395(7) 0.8046(12) 1.4638(7) 0.156(6) Uiso 1 1 d D
O1 O 1.0856(3) 0.7456(4) 1.1739(3) 0.0436(12) Uani 1 1 d .
O2 O 1.0919(2) 0.7573(4) 1.2766(3) 0.0362(11) Uani 1 1 d .
O3 O 1.3906(2) 0.7685(3) 1.1877(2) 0.0294(9) Uani 1 1 d .
O4 O 1.2951(3) 0.7694(6) 1.1137(3) 0.063(2) Uani 1 1 d .
O5 O 0.5112(2) 0.2376(3) 0.9734(2) 0.0337(10) Uani 1 1 d .
O6 O 0.4805(2) 0.2238(3) 0.8697(2) 0.0309(10) Uani 1 1 d .
O7 O 0.4077(2) 0.2125(4) 0.9222(3) 0.0428(12) Uani 1 1 d .
O8 O 0.9604(3) 0.7874(4) 1.3130(3) 0.0473(13) Uani 1 1 d .
O9 O 0.8783(2) 0.7972(4) 1.2270(3) 0.0421(12) Uani 1 1 d .
O10 O 0.8740(4) 0.8739(5) 1.3137(3) 0.071(2) Uani 1 1 d .
O11 O 0.2129(3) 0.4412(4) 0.8824(3) 0.0519(14) Uani 1 1 d .
O12 O 0.2170(3) 0.0336(4) 0.8787(3) 0.0539(15) Uani 1 1 d .
O13 O 1.2926(8) 0.4655(13) 1.4707(8) 0.198(7) Uiso 1 1 d D
O14 O 1.489(3) 0.677(3) 1.445(3) 0.63(4) Uiso 1 1 d D
O1W O 1.1872(16) 0.505(3) 1.1906(16) 0.389(17) Uiso 1 1 d .
O2W O 1.2117(12) 0.5660(19) 1.0698(11) 0.283(11) Uiso 1 1 d .

loop_
_atom_site_aniso_label
_atom_site_aniso_U_11
_atom_site_aniso_U_22
_atom_site_aniso_U_33
_atom_site_aniso_U_23
_atom_site_aniso_U_13
_atom_site_aniso_U_12
Cd1 0.0188(2) 0.0157(2) 0.0242(2) 0.00065(14) -0.00050(15) -0.00142(14)
Cd2 0.0183(2) 0.0146(2) 0.0325(2) -0.00080(15) 0.00132(17) 0.00038(14)
C1 0.026(3) 0.020(3) 0.025(3) -0.001(2) 0.003(2) -0.003(2)
C2 0.029(3) 0.015(3) 0.027(3) 0.002(2) 0.002(2) 0.005(2)
C3 0.022(3) 0.025(3) 0.025(3) 0.000(2) 0.002(2) 0.002(2)
C4 0.023(3) 0.019(3) 0.027(3) -0.001(2) 0.002(2) -0.001(2)
C5 0.024(3) 0.013(3) 0.026(3) 0.003(2) 0.005(2) 0.000(2)
C6 0.026(3) 0.017(3) 0.024(3) 0.004(2) 0.004(2) 0.000(2)
C7 0.031(4) 0.029(4) 0.157(11) 0.004(5) 0.021(5) 0.005(3)
C8 0.031(4) 0.028(4) 0.170(12) 0.009(6) 0.013(6) -0.002(3)
C9 0.024(3) 0.020(3) 0.041(3) 0.000(2) 0.004(3) 0.004(2)
C10 0.030(3) 0.031(3) 0.034(3) -0.008(3) 0.006(3) 0.004(3)
C11 0.023(3) 0.035(3) 0.034(3) 0.001(3) 0.007(2) 0.004(2)
C12 0.022(3) 0.020(3) 0.029(3) -0.001(2) 0.000(2) 0.001(2)
C13 0.024(3) 0.017(3) 0.042(3) 0.001(2) 0.008(3) -0.005(2)
C14 0.021(3) 0.023(3) 0.041(3) -0.001(2) 0.007(3) 0.001(2)
C15 0.024(3) 0.016(3) 0.026(3) 0.000(2) 0.001(2) -0.002(2)
C16 0.019(3) 0.021(3) 0.026(3) -0.002(2) -0.002(2) 0.000(2)
C17 0.022(3) 0.018(3) 0.026(3) 0.001(2) 0.006(2) 0.002(2)
C18 0.019(3) 0.020(3) 0.021(2) 0.000(2) 0.001(2) 0.000(2)
C19 0.019(3) 0.020(3) 0.030(3) 0.002(2) -0.003(2) -0.002(2)
C20 0.020(3) 0.020(3) 0.031(3) 0.000(2) 0.004(2) 0.001(2)
C21 0.025(3) 0.018(3) 0.035(3) -0.005(2) -0.002(2) -0.003(2)
C22 0.026(3) 0.041(4) 0.030(3) -0.011(3) 0.001(3) 0.007(3)
C23 0.024(3) 0.033(3) 0.031(3) -0.008(3) 0.002(2) 0.002(3)
C24 0.026(3) 0.022(3) 0.025(3) -0.005(2) -0.002(2) 0.000(2)
C25 0.039(4) 0.021(3) 0.030(3) 0.004(2) -0.019(3) -0.005(3)
C26 0.044(4) 0.018(3) 0.032(3) 0.001(2) -0.014(3) -0.003(3)
C27 0.025(3) 0.016(3) 0.028(3) 0.003(2) -0.003(2) 0.001(2)
C28 0.050(5) 0.022(4) 0.104(8) -0.006(4) -0.039(5) 0.004(3)
C29 0.051(5) 0.027(4) 0.086(7) -0.002(4) -0.021(5) 0.007(3)
C30 0.026(3) 0.016(3) 0.046(4) -0.001(2) -0.001(3) 0.001(2)
C31 0.026(3) 0.051(4) 0.041(4) 0.001(3) 0.011(3) 0.003(3)
C32 0.034(4) 0.046(4) 0.034(4) 0.001(3) 0.002(3) 0.000(3)
C33 0.030(3) 0.056(5) 0.037(4) -0.001(3) 0.008(3) -0.003(3)
C34 0.029(4) 0.100(8) 0.040(4) -0.003(4) 0.005(3) -0.003(4)
C35 0.035(4) 0.124(9) 0.032(4) -0.004(5) 0.003(3) 0.002(5)
C36 0.040(4) 0.090(7) 0.041(4) 0.001(4) 0.014(4) -0.005(4)
C37 0.021(3) 0.024(3) 0.046(4) 0.004(3) -0.002(3) 0.001(2)
C38 0.026(3) 0.042(4) 0.034(3) -0.003(3) 0.007(3) -0.003(3)
C39 0.052(5) 0.051(5) 0.098(8) 0.007(5) 0.029(5) 0.005(4)
C40 0.134(9) 0.133(9) 0.088(7) -0.002(7) 0.035(7) 0.058(7)
C41 0.056(5) 0.043(5) 0.061(5) 0.004(4) -0.013(4) 0.008(4)
C42 0.041(4) 0.062(6) 0.051(5) 0.012(4) 0.008(4) -0.002(4)
C43 0.067(6) 0.076(7) 0.049(5) -0.004(4) 0.024(4) -0.024(5)
C44 0.035(4) 0.038(4) 0.069(6) -0.001(4) 0.001(4) -0.004(3)
N1 0.029(3) 0.016(2) 0.046(3) 0.003(2) -0.002(2) 0.000(2)
N2 0.029(3) 0.014(2) 0.043(3) 0.001(2) -0.004(2) -0.001(2)
N3 0.019(2) 0.025(3) 0.031(3) 0.002(2) 0.003(2) 0.0014(19)
N4 0.019(2) 0.022(2) 0.028(2) 0.0008(19) 0.0012(19) 0.0014(19)
N5 0.021(2) 0.015(2) 0.028(2) 0.0006(18) -0.0009(19) 0.0006(18)
N6 0.024(2) 0.016(2) 0.029(2) 0.0000(18) 0.004(2) 0.0009(18)
N7 0.021(2) 0.024(2) 0.028(3) -0.0015(19) -0.004(2) -0.0019(19)
N8 0.019(2) 0.024(2) 0.027(2) -0.0018(19) 0.001(2) 0.0021(19)
N9 0.027(2) 0.016(2) 0.025(2) -0.0003(18) 0.000(2) -0.0031(19)
N10 0.022(2) 0.016(2) 0.020(2) 0.0019(17) -0.0029(18) 0.0010(18)
N11 0.023(3) 0.015(2) 0.061(4) 0.001(2) -0.001(3) 0.000(2)
N12 0.026(3) 0.013(2) 0.048(3) -0.003(2) -0.007(2) -0.001(2)
N13 0.025(3) 0.018(2) 0.041(3) 0.002(2) 0.011(2) 0.0018(19)
N14 0.040(3) 0.032(3) 0.043(3) -0.006(2) 0.019(3) -0.006(2)
N15 0.050(4) 0.056(5) 0.057(4) 0.008(3) 0.010(3) 0.024(4)
N16 0.030(3) 0.039(3) 0.030(3) -0.001(2) 0.007(2) -0.002(2)
O1 0.028(2) 0.059(3) 0.045(3) 0.006(2) 0.012(2) 0.004(2)
O2 0.027(2) 0.036(3) 0.044(3) -0.003(2) 0.007(2) -0.0011(19)
O3 0.024(2) 0.028(2) 0.034(2) 0.0009(17) 0.0046(18) -0.0020(17)
O4 0.023(2) 0.132(6) 0.030(3) 0.012(3) 0.002(2) 0.001(3)
O5 0.030(2) 0.031(2) 0.037(2) 0.0002(19) 0.005(2) -0.0031(19)
O6 0.030(2) 0.026(2) 0.035(2) 0.0016(18) 0.0068(19) 0.0032(18)
O7 0.021(2) 0.052(3) 0.055(3) 0.003(3) 0.010(2) -0.001(2)
O8 0.045(3) 0.045(3) 0.043(3) -0.001(2) -0.001(2) -0.002(2)
O9 0.031(2) 0.046(3) 0.047(3) -0.010(2) 0.008(2) -0.001(2)
O10 0.078(5) 0.073(5) 0.082(5) -0.019(4) 0.055(4) -0.004(4)
O11 0.047(3) 0.052(3) 0.051(3) 0.011(3) 0.005(3) 0.013(3)
O12 0.040(3) 0.042(3) 0.088(5) -0.016(3) 0.032(3) -0.012(2)

loop_
_atom_type_symbol
_atom_type_description
_atom_type_scat_dispersion_real
_atom_type_scat_dispersion_imag
_atom_type_scat_source
C C 0.0033 0.0016 'International Tables Vol C Tables 4.2.6.8 and 6.1.1.4'
H H 0.0000 0.0000 'International Tables Vol C Tables 4.2.6.8 and 6.1.1.4'
N N 0.0061 0.0033 'International Tables Vol C Tables 4.2.6.8 and 6.1.1.4'
O O 0.0106 0.0060 'International Tables Vol C Tables 4.2.6.8 and 6.1.1.4'
Cd Cd -0.8075 1.2024 'International Tables Vol C Tables 4.2.6.8 and 6.1.1.4'

loop_
_geom_angle_atom_site_label_1
_geom_angle_atom_site_label_2
_geom_angle_atom_site_label_3
_geom_angle
_geom_angle_site_symmetry_1
_geom_angle_site_symmetry_3
N7 Cd1 N1 89.38(19) . .
N7 Cd1 N5 93.22(17) . 1_545
N1 Cd1 N5 168.0(2) . 1_545
N7 Cd1 O3 136.32(18) . 3_767
N1 Cd1 O3 89.57(19) . 3_767
N5 Cd1 O3 96.53(16) 1_545 3_767
N7 Cd1 O6 136.02(18) . .
N1 Cd1 O6 86.06(17) . .
N5 Cd1 O6 83.97(16) 1_545 .
O3 Cd1 O6 87.43(15) 3_767 .
N7 Cd1 O4 82.61(19) . 3_767
N1 Cd1 O4 94.6(2) . 3_767
N5 Cd1 O4 97.4(2) 1_545 3_767
O3 Cd1 O4 53.96(16) 3_767 3_767
O6 Cd1 O4 141.35(17) . 3_767
N7 Cd1 O5 84.76(18) . .
N1 Cd1 O5 83.57(18) . .
N5 Cd1 O5 85.05(16) 1_545 .
O3 Cd1 O5 138.39(15) 3_767 .
O6 Cd1 O5 51.26(15) . .
O4 Cd1 O5 167.25(17) 3_767 .
N7 Cd1 C38 109.3(2) . 3_767
N1 Cd1 C38 91.4(2) . 3_767
N5 Cd1 C38 98.7(2) 1_545 3_767
O3 Cd1 C38 27.06(17) 3_767 3_767
O6 Cd1 C38 114.49(18) . 3_767
O4 Cd1 C38 26.93(18) 3_767 3_767
O5 Cd1 C38 165.06(18) . 3_767
N9 Cd2 N3 91.40(18) . .
N9 Cd2 N11 168.5(2) . 1_565
N3 Cd2 N11 98.8(2) . 1_565
N9 Cd2 O2 86.81(17) . .
N3 Cd2 O2 148.75(18) . .
N11 Cd2 O2 87.18(18) 1_565 .
N9 Cd2 O1 92.25(19) . .
N3 Cd2 O1 94.35(19) . .
N11 Cd2 O1 92.2(2) 1_565 .
O2 Cd2 O1 54.61(18) . .
N9 Cd2 O9 95.15(19) . .
N3 Cd2 O9 82.61(18) . .
N11 Cd2 O9 81.0(2) 1_565 .
O2 Cd2 O9 128.64(17) . .
O1 Cd2 O9 172.06(19) . .
N9 Cd2 O8 87.79(18) . .
N3 Cd2 O8 132.75(18) . .
N11 Cd2 O8 81.4(2) 1_565 .
O2 Cd2 O8 78.39(18) . .
O1 Cd2 O8 132.89(18) . .
O9 Cd2 O8 50.52(17) . .
N9 Cd2 C37 90.04(18) . .
N3 Cd2 C37 122.0(2) . .
N11 Cd2 C37 89.03(19) 1_565 .
O2 Cd2 C37 26.9(2) . .
O1 Cd2 C37 27.7(2) . .
O9 Cd2 C37 154.8(2) . .
O8 Cd2 C37 105.2(2) . .
C6 C1 C2 121.6(5) . .
C6 C1 N2 118.6(5) . .
C2 C1 N2 119.8(5) . .
C1 C2 C3 118.4(5) . .
C1 C2 H2A 120.8 . .
C3 C2 H2A 120.8 . .
C4 C3 C2 121.9(5) . .
C4 C3 N4 119.8(5) . .
C2 C3 N4 118.2(5) . .
C3 C4 C5 117.7(5) . .
C3 C4 H4A 121.2 . .
C5 C4 H4A 121.2 . .
C6 C5 C4 121.6(5) . .
C6 C5 N6 118.2(5) . .
C4 C5 N6 120.2(5) . .
C1 C6 C5 118.7(5) . .
C1 C6 H6A 120.6 . .
C5 C6 H6A 120.6 . .
C8 C7 N2 106.0(7) . .
C8 C7 H7A 127.0 . .
N2 C7 H7A 127.0 . .
C7 C8 N1 110.6(7) . .
C7 C8 H8A 124.7 . .
N1 C8 H8A 124.7 . .
N1 C9 N2 114.2(6) . .
N1 C9 H9A 122.9 . .
N2 C9 H9A 122.9 . .
C11 C10 N4 106.1(6) . .
C11 C10 H10A 126.9 . .
N4 C10 H10A 126.9 . .
C10 C11 N3 110.0(6) . .
C10 C11 H11A 125.0 . .
N3 C11 H11A 125.0 . .
N3 C12 N4 111.3(5) . .
N3 C12 H12A 124.4 . .
N4 C12 H12A 124.4 . .
C14 C13 N6 105.4(5) . .
C14 C13 H13A 127.3 . .
N6 C13 H13A 127.3 . .
C13 C14 N5 110.5(5) . .
C13 C14 H14A 124.8 . .
N5 C14 H14A 124.8 . .
N5 C15 N6 110.5(5) . .
N5 C15 H15A 124.8 . .
N6 C15 H15A 124.8 . .
C21 C16 C17 123.0(5) . .
C21 C16 N8 119.7(5) . .
C17 C16 N8 117.1(5) . .
C16 C17 C18 117.7(5) . .
C16 C17 H17A 121.1 . .
C18 C17 H17A 121.1 . .
C19 C18 C17 121.2(5) . .
C19 C18 N10 119.6(5) . .
C17 C18 N10 119.2(5) . .
C20 C19 C18 119.2(5) . .
C20 C19 H19A 120.4 . .
C18 C19 H19A 120.4 . .
C19 C20 C21 121.3(5) . .
C19 C20 N12 119.4(5) . .
C21 C20 N12 119.2(5) . .
C16 C21 C20 117.5(5) . .
C16 C21 H21A 121.3 . .
C20 C21 H21A 121.3 . .
C23 C22 N8 105.4(5) . .
C23 C22 H22A 127.3 . .
N8 C22 H22A 127.3 . .
C22 C23 N7 110.0(6) . .
C22 C23 H23A 125.0 . .
N7 C23 H23A 125.0 . .
N7 C24 N8 110.6(6) . .
N7 C24 H24A 124.7 . .
N8 C24 H24A 124.7 . .
C26 C25 N10 106.0(5) . .
C26 C25 H25A 127.0 . .
N10 C25 H25A 127.0 . .
C25 C26 N9 109.9(5) . .
C25 C26 H26A 125.0 . .
N9 C26 H26A 125.0 . .
N9 C27 N10 111.6(5) . .
N9 C27 H27A 124.2 . .
N10 C27 H27A 124.2 . .
C29 C28 N12 106.9(7) . .
C29 C28 H28A 126.5 . .
N12 C28 H28A 126.5 . .
C28 C29 N11 108.6(7) . .
C28 C29 H29A 125.7 . .
N11 C29 H29A 125.7 . .
N11 C30 N12 112.3(6) . .
N11 C30 H30A 123.9 . .
N12 C30 H30A 123.9 . .
C32 C31 C36 120.1(7) . .
C32 C31 C37 120.4(7) . .
C36 C31 C37 119.6(7) . .
C31 C32 C33 120.4(7) . .
C31 C32 H32A 119.8 . .
C33 C32 H32A 119.8 . .
C34 C33 C32 118.8(7) . .
C34 C33 C38 121.4(7) . .
C32 C33 C38 119.8(7) . .
C35 C34 C33 120.8(8) . .
C35 C34 H34A 119.6 . .
C33 C34 H34A 119.6 . .
C34 C35 C36 120.4(8) . .
C34 C35 H35A 119.8 . .
C36 C35 H35A 119.8 . .
C35 C36 C31 119.4(8) . .
C35 C36 H36A 120.3 . .
C31 C36 H36A 120.3 . .
O2 C37 O1 124.5(6) . .
O2 C37 C31 117.1(6) . .
O1 C37 C31 118.4(7) . .
O2 C37 Cd2 60.5(3) . .
O1 C37 Cd2 64.0(4) . .
C31 C37 Cd2 176.7(5) . .
O4 C38 O3 121.5(6) . .
O4 C38 C33 119.8(6) . .
O3 C38 C33 118.7(6) . .
O4 C38 Cd1 63.8(4) . 3_767
O3 C38 Cd1 57.8(3) . 3_767
C33 C38 Cd1 175.2(5) . 3_767
N15 C39 H39A 109.5 . .
N15 C39 H39B 109.5 . .
H39A C39 H39B 109.5 . .
N15 C39 H39C 109.5 . .
H39A C39 H39C 109.5 . .
H39B C39 H39C 109.5 . .
N15 C40 H40A 109.5 . .
N15 C40 H40B 109.5 . .
H40A C40 H40B 109.5 . .
N15 C40 H40C 109.5 . .
H40A C40 H40C 109.5 . .
H40B C40 H40C 109.5 . .
O11 C41 N15 126.0(9) . .
O11 C41 H41A 117.0 . .
N15 C41 H41A 117.0 . .
N16 C42 H42A 109.5 . .
N16 C42 H42B 109.5 . .
H42A C42 H42B 109.5 . .
N16 C42 H42C 109.5 . .
H42A C42 H42C 109.5 . .
H42B C42 H42C 109.5 . .
N16 C43 H43A 109.5 . .
N16 C43 H43B 109.5 . .
H43A C43 H43B 109.5 . .
N16 C43 H43C 109.5 . .
H43A C43 H43C 109.5 . .
H43B C43 H43C 109.5 . .
O12 C44 N16 124.3(8) . .
O12 C44 H44A 117.9 . .
N16 C44 H44A 117.9 . .
N17 C45 H45A 109.5 . .
N17 C45 H45B 109.5 . .
H45A C45 H45B 109.5 . .
N17 C45 H45C 109.5 . .
H45A C45 H45C 109.5 . .
H45B C45 H45C 109.5 . .
N17 C46 H46A 109.5 . .
N17 C46 H46B 109.5 . .
H46A C46 H46B 109.5 . .
N17 C46 H46C 109.5 . .
H46A C46 H46C 109.5 . .
H46B C46 H46C 109.5 . .
O13 C47 N17 106.2(16) . .
O13 C47 H47A 126.9 . .
N17 C47 H47A 126.9 . .
N18 C48 H48A 109.5 . .
N18 C48 H48B 109.5 . .
H48A C48 H48B 109.5 . .
N18 C48 H48C 109.5 . .
H48A C48 H48C 109.5 . .
H48B C48 H48C 109.5 . .
N18 C49 H49A 109.5 . .
N18 C49 H49B 109.5 . .
H49A C49 H49B 109.5 . .
N18 C49 H49C 109.5 . .
H49A C49 H49C 109.5 . .
H49B C49 H49C 109.5 . .
O14 C50 N18 96(3) . .
O14 C50 H50A 132.0 . .
N18 C50 H50A 132.1 . .
C9 N1 C8 103.9(6) . .
C9 N1 Cd1 128.3(4) . .
C8 N1 Cd1 126.6(5) . .
C9 N2 C7 105.0(6) . .
C9 N2 C1 128.7(5) . .
C7 N2 C1 125.5(6) . .
C12 N3 C11 105.8(5) . .
C12 N3 Cd2 125.9(4) . .
C11 N3 Cd2 124.5(4) . .
C12 N4 C10 106.8(5) . .
C12 N4 C3 126.0(5) . .
C10 N4 C3 126.8(5) . .
C15 N5 C14 106.2(5) . .
C15 N5 Cd1 127.6(4) . 1_565
C14 N5 Cd1 125.5(4) . 1_565
C15 N6 C13 107.4(5) . .
C15 N6 C5 127.5(5) . .
C13 N6 C5 125.1(5) . .
C24 N7 C23 106.4(5) . .
C24 N7 Cd1 127.8(4) . .
C23 N7 Cd1 124.6(4) . .
C24 N8 C22 107.5(5) . .
C24 N8 C16 127.3(5) . .
C22 N8 C16 125.0(5) . .
C27 N9 C26 105.7(5) . .
C27 N9 Cd2 131.0(4) . .
C26 N9 Cd2 123.2(4) . .
C27 N10 C25 106.8(5) . .
C27 N10 C18 126.6(5) . .
C25 N10 C18 126.6(5) . .
C30 N11 C29 106.3(6) . .
C30 N11 Cd2 129.6(4) . 1_545
C29 N11 Cd2 123.0(5) . 1_545
C30 N12 C28 105.5(5) . .
C30 N12 C20 127.9(5) . .
C28 N12 C20 126.4(5) . .
O7 N13 O5 121.2(6) . .
O7 N13 O6 120.1(6) . .
O5 N13 O6 118.6(5) . .
O8 N14 O10 121.5(7) . .
O8 N14 O9 118.3(6) . .
O10 N14 O9 120.3(7) . .
C41 N15 C40 125.1(11) . .
C41 N15 C39 117.8(8) . .
C40 N15 C39 116.9(10) . .
C44 N16 C43 121.5(7) . .
C44 N16 C42 120.7(7) . .
C43 N16 C42 117.4(7) . .
C47 N17 C46 120.4(12) . .
C47 N17 C45 119.5(12) . .
C46 N17 C45 120.1(12) . .
C49 N18 C48 121.0(12) . .
C49 N18 C50 121.3(12) . .
C48 N18 C50 117.7(12) . .
C37 O1 Cd2 88.3(4) . .
C37 O2 Cd2 92.5(4) . .
C38 O3 Cd1 95.2(4) . 3_767
C38 O4 Cd1 89.3(4) . 3_767
N13 O5 Cd1 92.8(4) . .
N13 O6 Cd1 96.9(3) . .
N14 O8 Cd2 90.8(4) . .
N14 O9 Cd2 95.7(4) . .

loop_
_geom_bond_atom_site_label_1
_geom_bond_atom_site_label_2
_geom_bond_distance
_geom_bond_site_symmetry_2
Cd1 N7 2.273(5) .
Cd1 N1 2.303(5) .
Cd1 N5 2.322(5) 1_545
Cd1 O3 2.339(5) 3_767
Cd1 O6 2.460(5) .
Cd1 O4 2.471(6) 3_767
Cd1 O5 2.555(5) .
Cd1 C38 2.753(7) 3_767
Cd2 N9 2.286(5) .
Cd2 N3 2.304(5) .
Cd2 N11 2.305(5) 1_565
Cd2 O2 2.372(5) .
Cd2 O1 2.448(5) .
Cd2 O9 2.463(5) .
Cd2 O8 2.580(6) .
Cd2 C37 2.722(6) .
C1 C6 1.377(8) .
C1 C2 1.382(8) .
C1 N2 1.433(7) .
C2 C3 1.396(8) .
C2 H2A 0.9300 .
C3 C4 1.379(8) .
C3 N4 1.426(7) .
C4 C5 1.401(8) .
C4 H4A 0.9300 .
C5 C6 1.387(8) .
C5 N6 1.426(7) .
C6 H6A 0.9300 .
C7 C8 1.347(12) .
C7 N2 1.392(10) .
C7 H7A 0.9300 .
C8 N1 1.383(10) .
C8 H8A 0.9300 .
C9 N1 1.299(8) .
C9 N2 1.341(8) .
C9 H9A 0.9300 .
C10 C11 1.352(9) .
C10 N4 1.379(8) .
C10 H10A 0.9300 .
C11 N3 1.377(8) .
C11 H11A 0.9300 .
C12 N3 1.314(8) .
C12 N4 1.358(8) .
C12 H12A 0.9300 .
C13 C14 1.358(8) .
C13 N6 1.381(8) .
C13 H13A 0.9300 .
C14 N5 1.368(8) .
C14 H14A 0.9300 .
C15 N5 1.319(7) .
C15 N6 1.365(7) .
C15 H15A 0.9300 .
C16 C21 1.380(8) .
C16 C17 1.384(8) .
C16 N8 1.438(7) .
C17 C18 1.389(8) .
C17 H17A 0.9300 .
C18 C19 1.386(8) .
C18 N10 1.426(7) .
C19 C20 1.383(8) .
C19 H19A 0.9300 .
C20 C21 1.394(8) .
C20 N12 1.422(8) .
C21 H21A 0.9300 .
C22 C23 1.361(8) .
C22 N8 1.383(8) .
C22 H22A 0.9300 .
C23 N7 1.363(8) .
C23 H23A 0.9300 .
C24 N7 1.323(8) .
C24 N8 1.348(7) .
C24 H24A 0.9300 .
C25 C26 1.355(9) .
C25 N10 1.381(7) .
C25 H25A 0.9300 .
C26 N9 1.376(7) .
C26 H26A 0.9300 .
C27 N9 1.314(7) .
C27 N10 1.352(7) .
C27 H27A 0.9300 .
C28 C29 1.351(11) .
C28 N12 1.398(9) .
C28 H28A 0.9300 .
C29 N11 1.389(10) .
C29 H29A 0.9300 .
C30 N11 1.300(8) .
C30 N12 1.353(8) .
C30 H30A 0.9300 .
C31 C32 1.369(11) .
C31 C36 1.417(11) .
C31 C37 1.513(9) .
C32 C33 1.420(10) .
C32 H32A 0.9300 .
C33 C34 1.397(11) .
C33 C38 1.494(10) .
C34 C35 1.379(12) .
C34 H34A 0.9300 .
C35 C36 1.393(12) .
C35 H35A 0.9300 .
C36 H36A 0.9300 .
C37 O2 1.234(9) .
C37 O1 1.265(9) .
C38 O4 1.247(9) .
C38 O3 1.258(8) .
C38 Cd1 2.753(7) 3_767
C39 N15 1.463(13) .
C39 H39A 0.9600 .
C39 H39B 0.9600 .
C39 H39C 0.9600 .
C40 N15 1.413(14) .
C40 H40A 0.9600 .
C40 H40B 0.9600 .
C40 H40C 0.9600 .
C41 O11 1.210(11) .
C41 N15 1.327(12) .
C41 H41A 0.9300 .
C42 N16 1.452(9) .
C42 H42A 0.9600 .
C42 H42B 0.9600 .
C42 H42C 0.9600 .
C43 N16 1.450(10) .
C43 H43A 0.9600 .
C43 H43B 0.9600 .
C43 H43C 0.9600 .
C44 O12 1.232(11) .
C44 N16 1.340(10) .
C44 H44A 0.9300 .
C45 N17 1.508(9) .
C45 H45A 0.9600 .
C45 H45B 0.9600 .
C45 H45C 0.9600 .
C46 N17 1.506(9) .
C46 H46A 0.9600 .
C46 H46B 0.9600 .
C46 H46C 0.9600 .
C47 O13 1.191(9) .
C47 N17 1.500(9) .
C47 H47A 0.9300 .
C48 N18 1.507(9) .
C48 H48A 0.9600 .
C48 H48B 0.9600 .
C48 H48C 0.9600 .
C49 N18 1.498(9) .
C49 H49A 0.9600 .
C49 H49B 0.9600 .
C49 H49C 0.9600 .
C50 O14 1.208(10) .
C50 N18 1.510(9) .
C50 H50A 0.9300 .
N5 Cd1 2.322(5) 1_565
N11 Cd2 2.305(5) 1_545
N13 O7 1.240(7) .
N13 O5 1.255(7) .
N13 O6 1.270(7) .
N14 O8 1.243(8) .
N14 O10 1.257(8) .
N14 O9 1.267(8) .
O3 Cd1 2.339(5) 3_767
O4 Cd1 2.471(6) 3_767
